data_7006992
loop_
_publ_author_name
'Wang, Hai-Yu'
'Meng, Xia'
'Jin, Guo-Xin'

_publ_section_title
;
 Synthesis, molecular structure and norbornene polymerization behavior
 of three-coordinate nickel(I) complexes with chelating anilido-imine
 ligands.
;
_journal_issue 21
_journal_name_full 'Dalton transactions (Cambridge, England : 2003)'
_journal_page_first 2579
_journal_page_last 2585
_journal_paper_doi 10.1039/b516203c
_journal_year 2006
_chemical_formula_sum 'C38 H30 N4 Ni'
_chemical_formula_weight 601.37
_chemical_name_systematic
;
?
;
_space_group_IT_number 14
_symmetry_cell_setting monoclinic
_symmetry_space_group_name_Hall '-P 2yn'
_symmetry_space_group_name_H-M 'P 1 21/n 1'
_atom_sites_solution_hydrogens geom
_atom_sites_solution_primary direct
_atom_sites_solution_secondary difmap
_audit_creation_method SHELXL-97
_cell_angle_alpha 90.00
_cell_angle_beta 91.116(4)
_cell_angle_gamma 90.00
_cell_formula_units_Z 4
_cell_length_a 11.050(3)
_cell_length_b 19.819(5)
_cell_length_c 13.814(3)
_cell_measurement_reflns_used 858
_cell_measurement_temperature 293(2)
_cell_measurement_theta_max 2.338
_cell_measurement_theta_min 20.361
_cell_volume 3024.7(13)
_computing_cell_refinement 'Bruker SMART'
_computing_data_collection 'Bruker SMART'
_computing_data_reduction 'Bruker SHELXTL'
_computing_molecular_graphics 'Bruker SHELXTL'
_computing_publication_material 'Bruker SHELXTL'
_computing_structure_refinement 'SHELXL-97 (Sheldrick, 1997)'
_computing_structure_solution 'SHELXS-97 (Sheldrick, 1990)'
_diffrn_ambient_temperature 293(2)
_diffrn_measured_fraction_theta_full 0.991
_diffrn_measured_fraction_theta_max 0.991
_diffrn_measurement_device_type 'CCD area detector'
_diffrn_measurement_method 'phi and omega scans'
_diffrn_radiation_monochromator graphite
_diffrn_radiation_source 'fine-focus sealed tube'
_diffrn_radiation_type MoK\a
_diffrn_radiation_wavelength 0.71073
_diffrn_reflns_av_R_equivalents 0.0429
_diffrn_reflns_av_sigmaI/netI 0.0908
_diffrn_reflns_limit_h_max 12
_diffrn_reflns_limit_h_min -14
_diffrn_reflns_limit_k_max 25
_diffrn_reflns_limit_k_min -25
_diffrn_reflns_limit_l_max 16
_diffrn_reflns_limit_l_min -17
_diffrn_reflns_number 15070
_diffrn_reflns_theta_full 27.12
_diffrn_reflns_theta_max 27.12
_diffrn_reflns_theta_min 1.80
_exptl_absorpt_coefficient_mu 0.675
_exptl_absorpt_correction_T_max 0.9670
_exptl_absorpt_correction_T_min 0.8232
_exptl_absorpt_correction_type multi-scan
_exptl_absorpt_process_details sadabs
_exptl_crystal_colour red
_exptl_crystal_density_diffrn 1.320
_exptl_crystal_density_method 'not measured'
_exptl_crystal_description prism
_exptl_crystal_F_000 1256
_exptl_crystal_size_max 0.30
_exptl_crystal_size_mid 0.10
_exptl_crystal_size_min 0.05
_refine_diff_density_max 0.414
_refine_diff_density_min -0.288
_refine_diff_density_rms 0.042
_refine_ls_extinction_method none
_refine_ls_goodness_of_fit_ref 0.799
_refine_ls_hydrogen_treatment refall
_refine_ls_matrix_type full
_refine_ls_number_parameters 388
_refine_ls_number_reflns 6629
_refine_ls_number_restraints 0
_refine_ls_restrained_S_all 0.799
_refine_ls_R_factor_all 0.0989
_refine_ls_R_factor_gt 0.0436
_refine_ls_shift/su_max 0.001
_refine_ls_shift/su_mean 0.000
_refine_ls_structure_factor_coef Fsqd
_refine_ls_weighting_details 'calc w=1/[\s^2^(Fo^2^)+(0.0245P)^2^+0.0000P] where P=(Fo^2^+2Fc^2^)/3'
_refine_ls_weighting_scheme calc
_refine_ls_wR_factor_gt 0.0670
_refine_ls_wR_factor_ref 0.0774
_reflns_number_gt 3404
_reflns_number_total 6629
_reflns_threshold_expression >2sigma(I)
_cod_data_source_file b516203c.txt
_cod_data_source_block f50914a
_cod_depositor_comments
;
The following automatic conversions were performed:
'_symmetry_cell_setting' value 'Monoclinic' changed to 'monoclinic'
according to '/home/saulius/struct/CIF-dictionaries/cif_core.dic'
dictionary named 'cif_core.dic' version 2.4.1 from 2010-06-29.

Automatic conversion script
Id: cif_fix_enum 1527 2010-12-29 10:47:43Z saulius 
;
_cod_original_cell_volume 3024.9(12)
_cod_original_sg_symbol_H-M 'P2(1)/n '
_cod_database_code 7006992

loop_
_symmetry_equiv_pos_as_xyz
'x, y, z'
'-x+1/2, y+1/2, -z+1/2'
'-x, -y, -z'
'x-1/2, -y-1/2, z-1/2'

loop_
_atom_site_label
_atom_site_type_symbol
_atom_site_fract_x
_atom_site_fract_y
_atom_site_fract_z
_atom_site_U_iso_or_equiv
_atom_site_adp_type
_atom_site_occupancy
_atom_site_symmetry_multiplicity
_atom_site_calc_flag
_atom_site_refinement_flags
_atom_site_disorder_assembly
_atom_site_disorder_group
Ni1 Ni 0.96299(3) 0.231780(16) 0.47663(2) 0.04728(11) Uani 1 1 d . . .
N1 N 1.13136(17) 0.25320(9) 0.49447(13) 0.0453(5) Uani 1 1 d . . .
N2 N 0.97138(18) 0.14772(10) 0.55192(14) 0.0472(5) Uani 1 1 d . . .
N3 N 0.84817(18) 0.29909(10) 0.51280(15) 0.0508(5) Uani 1 1 d . . .
N4 N 0.87098(17) 0.20674(9) 0.35932(14) 0.0456(5) Uani 1 1 d . . .
C1 C 1.1643(2) 0.31628(13) 0.4531(2) 0.0488(7) Uani 1 1 d . . .
C2 C 1.1515(2) 0.32624(14) 0.3546(2) 0.0622(8) Uani 1 1 d . . .
H2 H 1.1250 0.2910 0.3152 0.075 Uiso 1 1 calc R . .
C3 C 1.1778(2) 0.38836(17) 0.3139(2) 0.0767(9) Uani 1 1 d . . .
H3 H 1.1703 0.3943 0.2472 0.092 Uiso 1 1 calc R . .
C4 C 1.2146(3) 0.44072(16) 0.3712(3) 0.0786(10) Uani 1 1 d . . .
H4 H 1.2317 0.4825 0.3439 0.094 Uiso 1 1 calc R . .
C5 C 1.2263(3) 0.43163(15) 0.4682(3) 0.0796(10) Uani 1 1 d . . .
H5 H 1.2515 0.4674 0.5071 0.096 Uiso 1 1 calc R . .
C6 C 1.2015(2) 0.37042(14) 0.5098(2) 0.0663(8) Uani 1 1 d . . .
H6 H 1.2098 0.3652 0.5766 0.080 Uiso 1 1 calc R . .
C7 C 1.2152(2) 0.21965(13) 0.54857(17) 0.0477(7) Uani 1 1 d . . .
C8 C 1.3386(2) 0.23967(14) 0.55605(18) 0.0593(7) Uani 1 1 d . . .
H8 H 1.3640 0.2767 0.5204 0.071 Uiso 1 1 calc R . .
C9 C 1.4207(3) 0.20684(16) 0.6132(2) 0.0741(9) Uani 1 1 d . . .
H9 H 1.4998 0.2228 0.6172 0.089 Uiso 1 1 calc R . .
C10 C 1.3894(3) 0.15026(16) 0.6657(2) 0.0768(9) Uani 1 1 d . . .
H10 H 1.4463 0.1282 0.7048 0.092 Uiso 1 1 calc R . .
C11 C 1.2740(3) 0.12783(14) 0.6587(2) 0.0689(8) Uani 1 1 d . . .
H11 H 1.2525 0.0896 0.6933 0.083 Uiso 1 1 calc R . .
C12 C 1.1845(2) 0.16030(13) 0.60067(18) 0.0513(7) Uani 1 1 d . . .
C13 C 1.0685(2) 0.12935(13) 0.59985(18) 0.0548(7) Uani 1 1 d . . .
H13 H 1.0610 0.0912 0.6384 0.066 Uiso 1 1 calc R . .
C14 C 0.8682(2) 0.10424(13) 0.55332(17) 0.0479(6) Uani 1 1 d . . .
C15 C 0.8775(3) 0.03461(14) 0.5644(2) 0.0662(8) Uani 1 1 d . . .
H15 H 0.9532 0.0153 0.5756 0.079 Uiso 1 1 calc R . .
C16 C 0.7768(3) -0.00605(15) 0.5591(2) 0.0804(10) Uani 1 1 d . . .
H16 H 0.7845 -0.0524 0.5673 0.096 Uiso 1 1 calc R . .
C17 C 0.6653(3) 0.02170(17) 0.5417(2) 0.0792(9) Uani 1 1 d . . .
H17 H 0.5972 -0.0058 0.5373 0.095 Uiso 1 1 calc R . .
C18 C 0.6541(3) 0.08981(16) 0.53080(19) 0.0661(8) Uani 1 1 d . . .
H18 H 0.5781 0.1086 0.5190 0.079 Uiso 1 1 calc R . .
C19 C 0.7539(2) 0.13098(13) 0.53713(17) 0.0553(7) Uani 1 1 d . . .
H19 H 0.7446 0.1774 0.5304 0.066 Uiso 1 1 calc R . .
C20 C 0.8770(3) 0.32882(16) 0.6040(2) 0.0642(8) Uani 1 1 d . . .
C21 C 0.8531(3) 0.29532(18) 0.6886(3) 0.0966(12) Uani 1 1 d . . .
H21 H 0.8142 0.2537 0.6864 0.116 Uiso 1 1 calc R . .
C22 C 0.8868(5) 0.3233(3) 0.7779(3) 0.142(2) Uani 1 1 d . . .
H22 H 0.8698 0.3007 0.8350 0.170 Uiso 1 1 calc R . .
C23 C 0.9454(5) 0.3848(3) 0.7810(4) 0.161(3) Uani 1 1 d . . .
H23 H 0.9690 0.4036 0.8401 0.194 Uiso 1 1 calc R . .
C24 C 0.9680(4) 0.4173(3) 0.6980(4) 0.140(2) Uani 1 1 d . . .
H24 H 1.0074 0.4587 0.7003 0.167 Uiso 1 1 calc R . .
C25 C 0.9337(3) 0.39015(18) 0.6086(3) 0.0914(11) Uani 1 1 d . . .
H25 H 0.9494 0.4137 0.5520 0.110 Uiso 1 1 calc R . .
C26 C 0.7430(2) 0.31694(12) 0.46783(19) 0.0493(7) Uani 1 1 d . . .
C27 C 0.6631(2) 0.36560(13) 0.5067(2) 0.0633(8) Uani 1 1 d . . .
H27 H 0.6842 0.3869 0.5646 0.076 Uiso 1 1 calc R . .
C28 C 0.5567(3) 0.38187(14) 0.4616(2) 0.0711(9) Uani 1 1 d . . .
H28 H 0.5070 0.4141 0.4894 0.085 Uiso 1 1 calc R . .
C29 C 0.5200(2) 0.35184(14) 0.3752(2) 0.0683(8) Uani 1 1 d . . .
H29 H 0.4468 0.3634 0.3453 0.082 Uiso 1 1 calc R . .
C30 C 0.5934(2) 0.30543(13) 0.3359(2) 0.0606(8) Uani 1 1 d . . .
H30 H 0.5696 0.2852 0.2778 0.073 Uiso 1 1 calc R . .
C31 C 0.7050(2) 0.28615(12) 0.37928(19) 0.0482(7) Uani 1 1 d . . .
C32 C 0.7696(2) 0.23453(13) 0.33144(18) 0.0517(7) Uani 1 1 d . . .
H32 H 0.7356 0.2188 0.2736 0.062 Uiso 1 1 calc R . .
C33 C 0.9104(2) 0.14865(13) 0.30664(17) 0.0478(6) Uani 1 1 d . . .
C34 C 0.8299(3) 0.10060(14) 0.27217(19) 0.0653(8) Uani 1 1 d . . .
H34 H 0.7473 0.1057 0.2818 0.078 Uiso 1 1 calc R . .
C35 C 0.8730(3) 0.04464(15) 0.2229(2) 0.0770(9) Uani 1 1 d . . .
H35 H 0.8190 0.0124 0.1993 0.092 Uiso 1 1 calc R . .
C36 C 0.9944(4) 0.03678(15) 0.2092(2) 0.0796(10) Uani 1 1 d . . .
H36 H 1.0225 -0.0003 0.1751 0.096 Uiso 1 1 calc R . .
C37 C 1.0742(3) 0.08315(15) 0.2452(2) 0.0730(9) Uani 1 1 d . . .
H37 H 1.1568 0.0773 0.2367 0.088 Uiso 1 1 calc R . .
C38 C 1.0323(3) 0.13880(13) 0.29441(19) 0.0584(7) Uani 1 1 d . . .
H38 H 1.0872 0.1700 0.3196 0.070 Uiso 1 1 calc R . .

loop_
_atom_site_aniso_label
_atom_site_aniso_U_11
_atom_site_aniso_U_22
_atom_site_aniso_U_33
_atom_site_aniso_U_23
_atom_site_aniso_U_13
_atom_site_aniso_U_12
Ni1 0.0404(2) 0.04819(19) 0.0530(2) 0.00136(18) -0.00458(14) 0.00559(18)
N1 0.0400(13) 0.0477(14) 0.0480(13) 0.0039(10) -0.0036(10) 0.0011(10)
N2 0.0397(13) 0.0521(13) 0.0498(14) 0.0028(11) 0.0003(10) 0.0026(11)
N3 0.0471(14) 0.0532(13) 0.0519(14) -0.0025(11) -0.0051(11) 0.0101(11)
N4 0.0428(13) 0.0467(13) 0.0474(13) 0.0031(10) 0.0007(10) 0.0039(11)
C1 0.0378(16) 0.0504(17) 0.0581(19) 0.0024(15) -0.0036(13) 0.0017(13)
C2 0.0574(19) 0.065(2) 0.064(2) 0.0082(16) -0.0080(15) -0.0086(15)
C3 0.058(2) 0.090(2) 0.081(2) 0.031(2) -0.0135(17) -0.0068(19)
C4 0.054(2) 0.064(2) 0.117(3) 0.027(2) -0.003(2) -0.0033(17)
C5 0.073(2) 0.058(2) 0.107(3) -0.007(2) -0.004(2) -0.0043(17)
C6 0.070(2) 0.061(2) 0.068(2) -0.0027(17) 0.0003(16) -0.0028(17)
C7 0.0414(16) 0.0562(18) 0.0456(16) -0.0064(13) 0.0011(12) 0.0060(14)
C8 0.0443(17) 0.0692(19) 0.0644(19) 0.0006(15) -0.0023(14) 0.0024(16)
C9 0.0420(18) 0.089(2) 0.091(2) -0.0054(19) -0.0104(17) 0.0037(17)
C10 0.051(2) 0.087(2) 0.092(3) 0.013(2) -0.0187(17) 0.0119(18)
C11 0.058(2) 0.074(2) 0.074(2) 0.0123(16) -0.0108(16) 0.0046(17)
C12 0.0437(17) 0.0603(18) 0.0496(17) 0.0019(14) -0.0052(13) 0.0041(15)
C13 0.0542(19) 0.0551(18) 0.0551(18) 0.0100(14) -0.0020(14) 0.0021(15)
C14 0.0429(17) 0.0547(17) 0.0460(16) 0.0057(13) -0.0002(12) 0.0021(15)
C15 0.052(2) 0.062(2) 0.084(2) 0.0066(17) -0.0043(16) 0.0026(17)
C16 0.078(3) 0.062(2) 0.101(3) 0.0114(18) -0.008(2) -0.012(2)
C17 0.061(2) 0.083(3) 0.092(3) 0.014(2) -0.0103(18) -0.022(2)
C18 0.0471(19) 0.079(2) 0.072(2) 0.0102(17) -0.0033(15) -0.0011(17)
C19 0.0482(18) 0.0600(18) 0.0577(18) 0.0091(14) 0.0040(14) -0.0002(16)
C20 0.056(2) 0.068(2) 0.068(2) -0.0149(18) -0.0123(16) 0.0244(17)
C21 0.123(3) 0.106(3) 0.060(2) -0.008(2) -0.008(2) 0.046(2)
C22 0.177(5) 0.188(5) 0.059(3) -0.025(3) -0.023(3) 0.111(4)
C23 0.137(5) 0.195(7) 0.149(5) -0.115(6) -0.080(4) 0.103(5)
C24 0.094(3) 0.151(5) 0.172(5) -0.094(5) -0.045(4) 0.046(3)
C25 0.075(2) 0.086(3) 0.113(3) -0.037(2) -0.015(2) 0.017(2)
C26 0.0433(17) 0.0480(16) 0.0566(18) 0.0095(14) 0.0028(14) 0.0034(14)
C27 0.0534(19) 0.0617(19) 0.074(2) -0.0049(16) -0.0044(16) 0.0166(16)
C28 0.055(2) 0.064(2) 0.094(3) 0.0042(18) 0.0048(18) 0.0190(17)
C29 0.0449(19) 0.075(2) 0.085(2) 0.0168(18) -0.0079(17) 0.0130(17)
C30 0.0500(18) 0.0654(19) 0.066(2) 0.0127(15) -0.0055(15) 0.0039(16)
C31 0.0396(16) 0.0500(17) 0.0551(18) 0.0082(13) -0.0004(13) 0.0046(13)
C32 0.0505(17) 0.0548(16) 0.0495(16) 0.0054(14) -0.0034(13) -0.0026(15)
C33 0.0527(18) 0.0467(16) 0.0439(16) 0.0060(13) -0.0021(13) 0.0026(15)
C34 0.066(2) 0.0617(19) 0.068(2) 0.0001(16) -0.0077(16) -0.0008(17)
C35 0.102(3) 0.055(2) 0.072(2) 0.0004(17) -0.016(2) -0.014(2)
C36 0.110(3) 0.058(2) 0.071(2) -0.0075(17) 0.001(2) 0.008(2)
C37 0.078(2) 0.065(2) 0.076(2) -0.0034(17) 0.0104(18) 0.0148(19)
C38 0.058(2) 0.0512(17) 0.066(2) -0.0051(14) 0.0039(15) 0.0030(15)

loop_
_atom_type_symbol
_atom_type_description
_atom_type_scat_dispersion_real
_atom_type_scat_dispersion_imag
_atom_type_scat_source
C C 0.0033 0.0016 'International Tables Vol C Tables 4.2.6.8 and 6.1.1.4'
H H 0.0000 0.0000 'International Tables Vol C Tables 4.2.6.8 and 6.1.1.4'
N N 0.0061 0.0033 'International Tables Vol C Tables 4.2.6.8 and 6.1.1.4'
Ni Ni 0.3393 1.1124 'International Tables Vol C Tables 4.2.6.8 and 6.1.1.4'

loop_
_geom_angle_atom_site_label_1
_geom_angle_atom_site_label_2
_geom_angle_atom_site_label_3
_geom_angle
_geom_angle_site_symmetry_1
_geom_angle_site_symmetry_3
_geom_angle_publ_flag
N3 Ni1 N1 117.27(8) . . ?
N3 Ni1 N4 93.24(9) . . ?
N1 Ni1 N4 130.39(8) . . ?
N3 Ni1 N2 118.52(8) . . ?
N1 Ni1 N2 94.81(8) . . ?
N4 Ni1 N2 103.96(8) . . ?
C7 N1 C1 118.4(2) . . ?
C7 N1 Ni1 127.84(16) . . ?
C1 N1 Ni1 113.39(15) . . ?
C13 N2 C14 118.3(2) . . ?
C13 N2 Ni1 122.43(18) . . ?
C14 N2 Ni1 119.26(16) . . ?
C26 N3 C20 118.3(2) . . ?
C26 N3 Ni1 129.02(18) . . ?
C20 N3 Ni1 112.44(16) . . ?
C32 N4 C33 117.3(2) . . ?
C32 N4 Ni1 124.60(17) . . ?
C33 N4 Ni1 117.72(16) . . ?
C2 C1 C6 118.1(3) . . ?
C2 C1 N1 120.0(2) . . ?
C6 C1 N1 121.8(3) . . ?
C1 C2 C3 120.6(3) . . ?
C4 C3 C2 120.2(3) . . ?
C5 C4 C3 119.7(3) . . ?
C4 C5 C6 121.1(3) . . ?
C5 C6 C1 120.4(3) . . ?
N1 C7 C8 123.2(2) . . ?
N1 C7 C12 121.2(2) . . ?
C8 C7 C12 115.5(2) . . ?
C9 C8 C7 122.5(3) . . ?
C8 C9 C10 121.5(3) . . ?
C11 C10 C9 118.3(3) . . ?
C10 C11 C12 122.6(3) . . ?
C11 C12 C13 115.4(2) . . ?
C11 C12 C7 119.5(3) . . ?
C13 C12 C7 125.2(2) . . ?
N2 C13 C12 128.2(2) . . ?
C19 C14 C15 117.6(3) . . ?
C19 C14 N2 119.5(2) . . ?
C15 C14 N2 122.8(2) . . ?
C16 C15 C14 121.1(3) . . ?
C17 C16 C15 120.0(3) . . ?
C18 C17 C16 119.8(3) . . ?
C17 C18 C19 120.7(3) . . ?
C18 C19 C14 120.8(3) . . ?
C25 C20 C21 119.0(3) . . ?
C25 C20 N3 120.3(3) . . ?
C21 C20 N3 120.7(3) . . ?
C20 C21 C22 120.4(4) . . ?
C23 C22 C21 119.7(5) . . ?
C24 C23 C22 119.5(6) . . ?
C23 C24 C25 121.3(6) . . ?
C20 C25 C24 120.1(4) . . ?
N3 C26 C27 122.6(3) . . ?
N3 C26 C31 121.3(2) . . ?
C27 C26 C31 116.1(2) . . ?
C28 C27 C26 121.8(3) . . ?
C27 C28 C29 121.9(3) . . ?
C30 C29 C28 118.2(3) . . ?
C29 C30 C31 122.7(3) . . ?
C30 C31 C32 116.1(3) . . ?
C30 C31 C26 119.3(2) . . ?
C32 C31 C26 124.5(2) . . ?
N4 C32 C31 127.3(2) . . ?
C38 C33 C34 119.0(3) . . ?
C38 C33 N4 118.9(2) . . ?
C34 C33 N4 121.9(2) . . ?
C33 C34 C35 119.6(3) . . ?
C36 C35 C34 120.4(3) . . ?
C37 C36 C35 120.2(3) . . ?
C36 C37 C38 119.9(3) . . ?
C33 C38 C37 120.9(3) . . ?

loop_
_geom_bond_atom_site_label_1
_geom_bond_atom_site_label_2
_geom_bond_distance
_geom_bond_site_symmetry_2
_geom_bond_publ_flag
Ni1 N3 1.9141(19) . ?
Ni1 N1 1.9196(19) . ?
Ni1 N4 1.960(2) . ?
Ni1 N2 1.965(2) . ?
N1 C7 1.353(3) . ?
N1 C1 1.425(3) . ?
N2 C13 1.302(3) . ?
N2 C14 1.430(3) . ?
N3 C26 1.354(3) . ?
N3 C20 1.421(3) . ?
N4 C32 1.300(3) . ?
N4 C33 1.434(3) . ?
C1 C2 1.379(3) . ?
C1 C6 1.387(3) . ?
C2 C3 1.387(3) . ?
C3 C4 1.363(4) . ?
C4 C5 1.356(4) . ?
C5 C6 1.373(4) . ?
C7 C8 1.422(3) . ?
C7 C12 1.423(3) . ?
C8 C9 1.358(3) . ?
C9 C10 1.382(4) . ?
C10 C11 1.353(3) . ?
C11 C12 1.415(3) . ?
C12 C13 1.421(3) . ?
C14 C19 1.383(3) . ?
C14 C15 1.392(3) . ?
C15 C16 1.375(3) . ?
C16 C17 1.366(4) . ?
C17 C18 1.364(4) . ?
C18 C19 1.374(3) . ?
C20 C25 1.368(4) . ?
C20 C21 1.375(4) . ?
C21 C22 1.396(5) . ?
C22 C23 1.380(7) . ?
C23 C24 1.343(7) . ?
C24 C25 1.392(5) . ?
C26 C27 1.420(3) . ?
C26 C31 1.423(3) . ?
C27 C28 1.359(3) . ?
C28 C29 1.386(4) . ?
C29 C30 1.347(3) . ?
C30 C31 1.414(3) . ?
C31 C32 1.418(3) . ?
C33 C38 1.375(3) . ?
C33 C34 1.381(3) . ?
C34 C35 1.390(4) . ?
C35 C36 1.368(4) . ?
C36 C37 1.361(4) . ?
C37 C38 1.380(3) . ?
